data_1519566
loop_
_publ_author_name
'Matthews, Craig J.'
'Horton, Peter N.'
'Hursthouse, Michael B.'

_publ_section_title
;
 C74H52Cl3N17Ni4O22
;
_journal_name_full 'Crystal Structure Report Archive'
_journal_page_first 974
_journal_year 2003
_chemical_formula_sum 'C74 H52 Cl3 N17 Ni4 O22'
_chemical_formula_weight 1872.52
_space_group_IT_number 14
_symmetry_cell_setting monoclinic
_symmetry_space_group_name_Hall '-P 2yn'
_symmetry_space_group_name_H-M 'P 1 21/n 1'
_atom_sites_solution_hydrogens geom
_atom_sites_solution_primary direct
_atom_sites_solution_secondary difmap
_cell_angle_alpha 90.00
_cell_angle_beta 93.9730(10)
_cell_angle_gamma 90.00
_cell_formula_units_Z 4
_cell_length_a 17.5385(2)
_cell_length_b 23.9347(3)
_cell_length_c 19.7227(3)
_cell_measurement_reflns_used 19087
_cell_measurement_temperature 120(2)
_cell_measurement_theta_max 27.485
_cell_measurement_theta_min 2.910
_cell_volume 8259.27(19)
_computing_cell_refinement ' DENZO (Otwinowski & Minor, 1997) and COLLECT (Hooft, 1998)'
_computing_data_collection ' DENZO (Otwinowski and Minor, 1997)'
_computing_data_reduction ' DENZO (Otwinowski & Minor, 1997) and COLLECT (Hooft, 1998)'
_computing_molecular_graphics 'PLATON (Spek, 1990)'
_computing_structure_refinement 'SHELXL-97 (Sheldrick, 1997b)'
_computing_structure_solution 'SHELXS-97 (Sheldrick, 1997a)'
_diffrn_ambient_temperature 120(2)
_diffrn_detector_area_resol_mean 9.091
_diffrn_measured_fraction_theta_full 0.998
_diffrn_measured_fraction_theta_max 0.998
_diffrn_measurement_device_type 'Nonius KappaCCD Area Detector'
_diffrn_measurement_method '\f and \w scans to fill Ewald Sphere'
_diffrn_radiation_monochromator graphite
_diffrn_radiation_source 'Nonius FR591 rotating anode'
_diffrn_radiation_type MoK\a
_diffrn_radiation_wavelength 0.71073
_diffrn_reflns_av_R_equivalents 0.0818
_diffrn_reflns_av_sigmaI/netI 0.0777
_diffrn_reflns_limit_h_max 22
_diffrn_reflns_limit_h_min -22
_diffrn_reflns_limit_k_max 30
_diffrn_reflns_limit_k_min -31
_diffrn_reflns_limit_l_max 25
_diffrn_reflns_limit_l_min -25
_diffrn_reflns_number 90353
_diffrn_reflns_theta_full 27.48
_diffrn_reflns_theta_max 27.48
_diffrn_reflns_theta_min 2.98
_exptl_absorpt_coefficient_mu 1.077
_exptl_absorpt_correction_T_max 0.9382
_exptl_absorpt_correction_T_min 0.7975
_exptl_absorpt_correction_type multi-scan
_exptl_absorpt_process_details 'SORTAV Blessing (1997)'
_exptl_crystal_colour 'Light Green'
_exptl_crystal_density_diffrn 1.506
_exptl_crystal_density_method 'not measured'
_exptl_crystal_description Slab
_exptl_crystal_F_000 3816
_exptl_crystal_size_max 0.22
_exptl_crystal_size_mid 0.14
_exptl_crystal_size_min 0.06
_refine_diff_density_max 0.978
_refine_diff_density_min -1.280
_refine_diff_density_rms 0.121
_refine_ls_extinction_method none
_refine_ls_goodness_of_fit_ref 1.031
_refine_ls_hydrogen_treatment mixed
_refine_ls_matrix_type full
_refine_ls_number_parameters 1093
_refine_ls_number_reflns 18898
_refine_ls_number_restraints 38
_refine_ls_restrained_S_all 1.032
_refine_ls_R_factor_all 0.1201
_refine_ls_R_factor_gt 0.0762
_refine_ls_shift/su_max 0.009
_refine_ls_shift/su_mean 0.000
_refine_ls_structure_factor_coef Fsqd
_refine_ls_weighting_details 'calc w=1/[\s^2^(Fo^2^)+(0.1013P)^2^+15.3929P] where P=(Fo^2^+2Fc^2^)/3'
_refine_ls_weighting_scheme calc
_refine_ls_wR_factor_gt 0.1911
_refine_ls_wR_factor_ref 0.2125
_reflns_number_gt 12451
_reflns_number_total 18898
_reflns_threshold_expression >2sigma(I)
_cod_data_source_file eCrystal-974.cif
_cod_data_source_block s93
_cod_depositor_comments
;
Citation :
Matthews, Craig J. and Horton, Peter N. and Hursthouse, Michael B. (2003) 
University of Southampton, Crystal Structure Report Archive. 
(doi:10.5258/ecrystals/974)

More at:
http://ecrystals.chem.soton.ac.uk/974/

The following automatic conversions were performed:

'_symmetry_cell_setting' value 'Monoclinic' changed to 'monoclinic'
according to the built-in table from CIF Core dictionary named
'cif_core.dic' version 2.4.1 from 2010-06-29.

Automatic conversion script
Id: cif_fix_values 3271 2015-04-21 07:52:19Z andrius 
;
_cod_original_sg_symbol_H-M P2(1)/n
_cod_database_code 1519566

loop_
_symmetry_equiv_pos_as_xyz
'x, y, z'
'-x+1/2, y+1/2, -z+1/2'
'-x, -y, -z'
'x-1/2, -y-1/2, z-1/2'

loop_
_atom_site_label
_atom_site_type_symbol
_atom_site_fract_x
_atom_site_fract_y
_atom_site_fract_z
_atom_site_U_iso_or_equiv
_atom_site_adp_type
_atom_site_occupancy
_atom_site_symmetry_multiplicity
_atom_site_calc_flag
_atom_site_refinement_flags
_atom_site_disorder_assembly
_atom_site_disorder_group
Ni1 Ni 0.73552(3) -0.06609(2) 0.50647(3) 0.02897(15) Uani 1 1 d . . .
Ni2 Ni 0.82571(3) 0.05810(2) 0.40187(3) 0.02954(15) Uani 1 1 d . . .
Ni3 Ni 0.59953(4) -0.14159(3) 0.29363(3) 0.03288(16) Uani 1 1 d . . .
Ni4 Ni 0.68772(4) -0.01671(3) 0.19114(3) 0.03646(17) Uani 1 1 d . . .
C1 C 0.6901(3) -0.1530(2) 0.6168(3) 0.0419(12) Uani 1 1 d . . .
C2 C 0.6382(3) -0.1931(3) 0.6381(3) 0.0511(14) Uani 1 1 d . . .
H2 H 0.6010 -0.2085 0.6061 0.061 Uiso 1 1 calc R . .
C3 C 0.6409(4) -0.2098(3) 0.7038(3) 0.0634(18) Uani 1 1 d . . .
H3 H 0.6055 -0.2370 0.7173 0.076 Uiso 1 1 calc R . .
C4 C 0.6942(4) -0.1880(3) 0.7516(4) 0.071(2) Uani 1 1 d . . .
H4 H 0.6952 -0.1998 0.7976 0.085 Uiso 1 1 calc R . .
C5 C 0.7459(4) -0.1488(3) 0.7314(3) 0.0635(18) Uani 1 1 d . . .
H5 H 0.7830 -0.1342 0.7641 0.076 Uiso 1 1 calc R . .
C6 C 0.7451(3) -0.1302(2) 0.6642(3) 0.0475(14) Uani 1 1 d . . .
C7 C 0.8016(3) -0.0888(2) 0.6485(3) 0.0429(13) Uani 1 1 d . . .
H7 H 0.8381 -0.0787 0.6842 0.052 Uiso 1 1 calc R . .
C8 C 0.8615(3) 0.00349(19) 0.5330(2) 0.0294(10) Uani 1 1 d . . .
C9 C 0.9244(3) 0.04339(19) 0.5246(2) 0.0299(10) Uani 1 1 d . . .
C10 C 0.9874(3) 0.0528(2) 0.5698(2) 0.0350(11) Uani 1 1 d . . .
H10 H 0.9921 0.0340 0.6123 0.042 Uiso 1 1 calc R . .
C11 C 1.0429(3) 0.0898(2) 0.5523(3) 0.0382(12) Uani 1 1 d . . .
H11 H 1.0865 0.0963 0.5827 0.046 Uiso 1 1 calc R . .
C12 C 1.0355(3) 0.1175(2) 0.4906(3) 0.0357(11) Uani 1 1 d . . .
H12 H 1.0725 0.1440 0.4787 0.043 Uiso 1 1 calc R . .
C13 C 0.9721(3) 0.10544(19) 0.4464(2) 0.0310(10) Uani 1 1 d . . .
C14 C 0.9574(3) 0.1289(2) 0.3765(3) 0.0340(11) Uani 1 1 d . . .
C15 C 1.0098(3) 0.1612(2) 0.3458(3) 0.0426(12) Uani 1 1 d . . .
H15 H 1.0573 0.1705 0.3692 0.051 Uiso 1 1 calc R . .
C16 C 0.9921(3) 0.1803(2) 0.2795(3) 0.0487(14) Uani 1 1 d . . .
H16 H 1.0272 0.2028 0.2570 0.058 Uiso 1 1 calc R . .
C17 C 0.9223(3) 0.1655(2) 0.2476(3) 0.0479(14) Uani 1 1 d . . .
H17 H 0.9083 0.1777 0.2026 0.058 Uiso 1 1 calc R . .
C18 C 0.8730(3) 0.1326(2) 0.2824(3) 0.0413(12) Uani 1 1 d . . .
H18 H 0.8251 0.1227 0.2603 0.050 Uiso 1 1 calc R . .
N1 N 0.8069(2) -0.06449(17) 0.5910(2) 0.0365(9) Uani 1 1 d . . .
N2 N 0.8664(2) -0.02624(17) 0.5898(2) 0.0351(9) Uani 1 1 d . . .
N3 N 0.9185(2) 0.06980(16) 0.46387(19) 0.0302(8) Uani 1 1 d . . .
N4 N 0.8893(2) 0.11437(16) 0.3450(2) 0.0333(9) Uani 1 1 d . . .
O1 O 0.68619(19) -0.13613(14) 0.54990(16) 0.0362(8) Uani 1 1 d D . .
O2 O 0.80834(18) -0.00123(13) 0.48486(15) 0.0307(7) Uani 1 1 d . . .
C21 C 0.4962(3) -0.2259(2) 0.3572(3) 0.0470(14) Uani 1 1 d . . .
C22 C 0.4865(4) -0.2781(2) 0.3907(3) 0.0519(15) Uani 1 1 d . . .
H22 H 0.5304 -0.2982 0.4080 0.062 Uiso 1 1 calc R . .
C23 C 0.4161(5) -0.2995(3) 0.3983(3) 0.067(2) Uani 1 1 d . . .
H23 H 0.4114 -0.3345 0.4204 0.081 Uiso 1 1 calc R . .
C24 C 0.3503(4) -0.2708(4) 0.3741(4) 0.074(2) Uani 1 1 d . . .
H24 H 0.3011 -0.2859 0.3798 0.088 Uiso 1 1 calc R . .
C25 C 0.3577(4) -0.2217(3) 0.3426(3) 0.0631(18) Uani 1 1 d . . .
H25 H 0.3130 -0.2022 0.3261 0.076 Uiso 1 1 calc R . .
C26 C 0.4308(3) -0.1976(3) 0.3331(3) 0.0492(14) Uani 1 1 d . . .
C27 C 0.4307(3) -0.1438(2) 0.3021(3) 0.0450(13) Uani 1 1 d . . .
H27 H 0.3823 -0.1280 0.2888 0.054 Uiso 1 1 calc R . .
C28 C 0.5374(3) -0.0401(2) 0.2388(2) 0.0386(12) Uani 1 1 d . . .
C29 C 0.5310(3) 0.0153(2) 0.2070(3) 0.0449(13) Uani 1 1 d . . .
C30 C 0.4672(4) 0.0511(3) 0.2068(3) 0.0598(17) Uani 1 1 d . . .
H30 H 0.4218 0.0397 0.2265 0.072 Uiso 1 1 calc R . .
C31 C 0.4723(4) 0.1038(3) 0.1771(3) 0.0625(18) Uani 1 1 d . . .
H31 H 0.4308 0.1292 0.1773 0.075 Uiso 1 1 calc R . .
C32 C 0.5380(4) 0.1184(3) 0.1477(3) 0.0624(19) Uani 1 1 d . . .
H32 H 0.5417 0.1537 0.1260 0.075 Uiso 1 1 calc R . .
C33 C 0.5988(4) 0.0817(2) 0.1498(3) 0.0470(14) Uani 1 1 d . . .
C34 C 0.6739(4) 0.0939(2) 0.1247(3) 0.0560(16) Uani 1 1 d . . .
C35 C 0.6925(6) 0.1409(3) 0.0894(4) 0.081(2) Uani 1 1 d . . .
H35 H 0.6548 0.1685 0.0780 0.097 Uiso 1 1 calc R . .
C36 C 0.7655(6) 0.1477(4) 0.0710(5) 0.092(3) Uani 1 1 d . . .
H36 H 0.7791 0.1809 0.0483 0.110 Uiso 1 1 calc R . .
C37 C 0.8180(5) 0.1080(3) 0.0846(4) 0.080(2) Uani 1 1 d . . .
H37 H 0.8682 0.1124 0.0700 0.096 Uiso 1 1 calc R . .
C38 C 0.7988(4) 0.0603(3) 0.1201(3) 0.0629(17) Uani 1 1 d . . .
H38 H 0.8369 0.0328 0.1307 0.076 Uiso 1 1 calc R . .
N21 N 0.4906(2) -0.11443(18) 0.2904(2) 0.0389(10) Uani 1 1 d . . .
N22 N 0.4756(3) -0.0613(2) 0.2626(2) 0.0446(11) Uani 1 1 d . . .
N23 N 0.5948(3) 0.03190(18) 0.1799(2) 0.0427(11) Uani 1 1 d . . .
N24 N 0.7292(3) 0.0524(2) 0.1393(2) 0.0524(13) Uani 1 1 d . . .
O21 O 0.5661(2) -0.20729(15) 0.35107(18) 0.0427(9) Uani 1 1 d D . .
O22 O 0.60457(19) -0.06437(14) 0.23969(17) 0.0368(8) Uani 1 1 d . . .
C41 C 0.6131(3) 0.02715(18) 0.5181(2) 0.0288(10) Uani 1 1 d . . .
C42 C 0.5925(3) 0.0768(2) 0.5490(3) 0.0367(11) Uani 1 1 d . . .
H42 H 0.6166 0.0872 0.5918 0.044 Uiso 1 1 calc R . .
C43 C 0.5379(3) 0.1107(2) 0.5182(3) 0.0379(12) Uani 1 1 d . . .
H43 H 0.5248 0.1446 0.5395 0.045 Uiso 1 1 calc R . .
C44 C 0.5018(3) 0.0963(2) 0.4568(3) 0.0347(11) Uani 1 1 d . . .
H44 H 0.4625 0.1195 0.4366 0.042 Uiso 1 1 calc R . .
C45 C 0.5226(3) 0.0483(2) 0.4247(2) 0.0318(10) Uani 1 1 d . . .
H45 H 0.4976 0.0388 0.3821 0.038 Uiso 1 1 calc R . .
C46 C 0.5795(2) 0.01319(18) 0.4532(2) 0.0272(9) Uani 1 1 d . . .
C47 C 0.5993(2) -0.03445(19) 0.4144(2) 0.0277(10) Uani 1 1 d . . .
H47 H 0.5660 -0.0436 0.3760 0.033 Uiso 1 1 calc R . .
C48 C 0.7355(3) -0.13320(19) 0.3929(2) 0.0292(10) Uani 1 1 d . . .
C49 C 0.7536(3) -0.1764(2) 0.3421(3) 0.0348(11) Uani 1 1 d . . .
C50 C 0.8166(3) -0.2098(2) 0.3471(3) 0.0428(12) Uani 1 1 d . . .
H50 H 0.8532 -0.2067 0.3848 0.051 Uiso 1 1 calc R . .
C51 C 0.8260(3) -0.2488(2) 0.2958(3) 0.0505(15) Uani 1 1 d . . .
H51 H 0.8692 -0.2728 0.2981 0.061 Uiso 1 1 calc R . .
C52 C 0.7724(3) -0.2522(2) 0.2417(3) 0.0490(14) Uani 1 1 d . . .
H52 H 0.7785 -0.2783 0.2062 0.059 Uiso 1 1 calc R . .
C53 C 0.7100(3) -0.2173(2) 0.2394(3) 0.0405(12) Uani 1 1 d . . .
C54 C 0.6474(3) -0.2159(2) 0.1846(3) 0.0398(12) Uani 1 1 d . . .
C55 C 0.6504(4) -0.2438(2) 0.1230(3) 0.0505(14) Uani 1 1 d . . .
H55 H 0.6935 -0.2660 0.1143 0.061 Uiso 1 1 calc R . .
C56 C 0.5903(4) -0.2389(3) 0.0747(3) 0.0563(16) Uani 1 1 d . . .
H56 H 0.5911 -0.2585 0.0329 0.068 Uiso 1 1 calc R . .
C57 C 0.5282(4) -0.2050(2) 0.0871(3) 0.0539(15) Uani 1 1 d . . .
H57 H 0.4866 -0.2003 0.0542 0.065 Uiso 1 1 calc R . .
C58 C 0.5297(3) -0.1783(2) 0.1502(3) 0.0467(13) Uani 1 1 d . . .
H58 H 0.4878 -0.1550 0.1595 0.056 Uiso 1 1 calc R . .
N41 N 0.6574(2) -0.06591(15) 0.42670(18) 0.0278(8) Uani 1 1 d . . .
N42 N 0.6676(2) -0.10845(16) 0.37986(19) 0.0310(9) Uani 1 1 d . . .
N43 N 0.7021(2) -0.18012(16) 0.2886(2) 0.0323(9) Uani 1 1 d . . .
N44 N 0.5867(2) -0.18377(17) 0.1978(2) 0.0392(10) Uani 1 1 d . . .
O41 O 0.66435(18) -0.00885(14) 0.55164(16) 0.0348(8) Uani 1 1 d . . .
O42 O 0.78291(18) -0.12220(13) 0.44282(16) 0.0330(7) Uani 1 1 d . . .
C61 C 0.7040(3) 0.14626(19) 0.4254(2) 0.0340(11) Uani 1 1 d . . .
C62 C 0.6807(3) 0.1931(2) 0.4601(3) 0.0416(12) Uani 1 1 d . . .
H62 H 0.7079 0.2038 0.5014 0.050 Uiso 1 1 calc R . .
C63 C 0.6182(3) 0.2246(2) 0.4353(3) 0.0405(12) Uani 1 1 d . . .
H63 H 0.6028 0.2560 0.4604 0.049 Uiso 1 1 calc R . .
C64 C 0.5777(3) 0.2107(2) 0.3743(3) 0.0394(12) Uani 1 1 d . . .
H64 H 0.5363 0.2331 0.3564 0.047 Uiso 1 1 calc R . .
C65 C 0.5995(3) 0.1634(2) 0.3404(3) 0.0371(11) Uani 1 1 d . . .
H65 H 0.5712 0.1528 0.2997 0.045 Uiso 1 1 calc R . .
C66 C 0.6625(3) 0.1304(2) 0.3643(2) 0.0315(10) Uani 1 1 d . . .
C67 C 0.6796(3) 0.0824(2) 0.3233(2) 0.0308(10) Uani 1 1 d . . .
H67 H 0.6447 0.0743 0.2855 0.037 Uiso 1 1 calc R . .
C68 C 0.8127(3) -0.01895(19) 0.2986(2) 0.0293(10) Uani 1 1 d . . .
C69 C 0.8299(3) -0.0629(2) 0.2498(2) 0.0351(11) Uani 1 1 d . . .
C70 C 0.8932(3) -0.0973(2) 0.2559(3) 0.0491(14) Uani 1 1 d . . .
H70 H 0.9291 -0.0945 0.2941 0.059 Uiso 1 1 calc R . .
C71 C 0.9032(4) -0.1361(3) 0.2049(3) 0.0647(18) Uani 1 1 d . . .
H71 H 0.9456 -0.1609 0.2086 0.078 Uiso 1 1 calc R . .
C72 C 0.8519(4) -0.1387(3) 0.1492(3) 0.0630(18) Uani 1 1 d . . .
H72 H 0.8593 -0.1642 0.1134 0.076 Uiso 1 1 calc R . .
C73 C 0.7886(3) -0.1031(2) 0.1459(3) 0.0458(13) Uani 1 1 d . . .
C74 C 0.7277(4) -0.1011(2) 0.0902(3) 0.0512(15) Uani 1 1 d . . .
C75 C 0.7271(5) -0.1329(3) 0.0317(3) 0.069(2) Uani 1 1 d . . .
H75 H 0.7678 -0.1579 0.0243 0.083 Uiso 1 1 calc R . .
C76 C 0.6650(5) -0.1273(4) -0.0165(3) 0.083(3) Uani 1 1 d . . .
H76 H 0.6628 -0.1491 -0.0568 0.100 Uiso 1 1 calc R . .
C77 C 0.6084(5) -0.0911(3) -0.0056(3) 0.076(2) Uani 1 1 d . . .
H77 H 0.5665 -0.0869 -0.0384 0.092 Uiso 1 1 calc R . .
C78 C 0.6118(4) -0.0603(3) 0.0536(3) 0.0622(18) Uani 1 1 d . . .
H78 H 0.5711 -0.0354 0.0614 0.075 Uiso 1 1 calc R . .
N61 N 0.7376(2) 0.04959(16) 0.33305(18) 0.0291(8) Uani 1 1 d . . .
N62 N 0.7458(2) 0.00736(16) 0.28558(19) 0.0323(9) Uani 1 1 d . . .
N63 N 0.7787(2) -0.06740(16) 0.1960(2) 0.0360(9) Uani 1 1 d . . .
N64 N 0.6708(3) -0.06434(19) 0.1006(2) 0.0479(12) Uani 1 1 d . . .
O61 O 0.7648(2) 0.11702(15) 0.45037(17) 0.0400(8) Uani 1 1 d . . .
O62 O 0.86205(18) -0.00835(13) 0.34724(16) 0.0330(7) Uani 1 1 d . . .
O81 O 1.1098(4) -0.2568(4) 0.3868(3) 0.140(3) Uani 1 1 d D . .
O82 O 1.0448(5) -0.1742(2) 0.3613(5) 0.169(4) Uani 1 1 d D . .
O83 O 1.0140(4) -0.2508(4) 0.3061(3) 0.131(3) Uani 1 1 d D . .
O84 O 0.9856(3) -0.2469(2) 0.4194(2) 0.0689(13) Uani 1 1 d D . .
Cl1 Cl 1.04040(9) -0.23296(6) 0.37185(8) 0.0559(4) Uani 1 1 d D . .
O85 O 0.5929(7) -0.4002(3) 0.5898(6) 0.227(6) Uani 1 1 d D . .
O86 O 0.6101(5) -0.3169(3) 0.5357(4) 0.144(3) Uani 1 1 d D . .
O87 O 0.5439(7) -0.3213(4) 0.6285(6) 0.229(6) Uani 1 1 d D . .
O88 O 0.4882(7) -0.3626(6) 0.5343(7) 0.287(8) Uani 1 1 d D . .
Cl2 Cl 0.56157(19) -0.35066(10) 0.57187(14) 0.1108(9) Uani 1 1 d D . .
O89 O 0.8729(16) -0.3969(12) 0.6022(14) 0.60(3) Uani 1 1 d D . .
O90 O 0.8172(6) -0.4581(5) 0.5287(6) 0.228(6) Uani 1 1 d D . .
O91 O 0.9324(9) -0.4773(6) 0.5842(9) 0.331(10) Uani 1 1 d D . .
O92 O 0.9326(11) -0.4132(13) 0.5049(10) 0.51(3) Uani 1 1 d D . .
Cl3 Cl 0.8877(3) -0.43550(16) 0.5565(2) 0.1634(16) Uani 1 1 d D . .
C91 C 0.8202(7) -0.2638(7) 0.5929(7) 0.127(5) Uani 1 1 d . . .
C92 C 0.7951(13) -0.2902(10) 0.6489(9) 0.286(14) Uani 1 1 d . . .
N91 N 0.8379(6) -0.2412(5) 0.5428(8) 0.159(5) Uani 1 1 d . . .
O101 O 0.6365(3) -0.21580(18) 0.4741(2) 0.0686(13) Uani 1 1 d D . .
H101 H 0.649(4) -0.1865(12) 0.496(3) 0.103 Uiso 1 1 d D . .
H102 H 0.615(4) -0.2061(19) 0.4367(19) 0.103 Uiso 1 1 d D . .
O102 O 0.7027(3) -0.3709(3) 0.9171(2) 0.0751(14) Uani 1 1 d D . .
H103 H 0.712(4) -0.361(4) 0.9577(15) 0.113 Uiso 1 1 d D . .
H104 H 0.6550(7) -0.370(4) 0.909(3) 0.113 Uiso 1 1 d D . .

loop_
_atom_site_aniso_label
_atom_site_aniso_U_11
_atom_site_aniso_U_22
_atom_site_aniso_U_33
_atom_site_aniso_U_23
_atom_site_aniso_U_13
_atom_site_aniso_U_12
Ni1 0.0323(3) 0.0259(3) 0.0285(3) 0.0008(2) 0.0004(2) -0.0021(2)
Ni2 0.0327(3) 0.0294(3) 0.0261(3) -0.0028(2) -0.0010(2) -0.0008(3)
Ni3 0.0370(3) 0.0282(3) 0.0337(3) -0.0083(3) 0.0046(3) -0.0026(3)
Ni4 0.0473(4) 0.0337(4) 0.0274(3) -0.0020(3) -0.0039(3) -0.0046(3)
C1 0.041(3) 0.040(3) 0.045(3) 0.012(2) 0.007(2) 0.002(2)
C2 0.050(3) 0.053(4) 0.050(3) 0.016(3) 0.000(3) -0.005(3)
C3 0.052(4) 0.076(5) 0.064(4) 0.027(4) 0.015(3) -0.010(3)
C4 0.086(5) 0.073(5) 0.055(4) 0.031(4) 0.008(4) -0.006(4)
C5 0.067(4) 0.077(5) 0.047(4) 0.019(3) 0.005(3) -0.006(4)
C6 0.049(3) 0.050(3) 0.044(3) 0.014(3) 0.006(2) -0.004(3)
C7 0.049(3) 0.046(3) 0.033(3) 0.008(2) -0.006(2) -0.003(3)
C8 0.037(2) 0.027(2) 0.024(2) -0.0036(18) -0.0015(18) 0.002(2)
C9 0.033(2) 0.026(2) 0.030(2) 0.0002(19) 0.0006(19) -0.001(2)
C10 0.045(3) 0.034(3) 0.026(2) -0.003(2) -0.002(2) -0.003(2)
C11 0.034(3) 0.038(3) 0.042(3) -0.006(2) -0.006(2) -0.003(2)
C12 0.033(3) 0.030(3) 0.044(3) -0.002(2) 0.000(2) -0.005(2)
C13 0.033(2) 0.025(2) 0.035(2) 0.0007(19) 0.0010(19) -0.002(2)
C14 0.034(3) 0.026(2) 0.042(3) 0.001(2) 0.003(2) 0.003(2)
C15 0.039(3) 0.042(3) 0.047(3) 0.009(2) 0.003(2) 0.001(2)
C16 0.051(3) 0.046(3) 0.050(3) 0.011(3) 0.010(3) -0.004(3)
C17 0.057(3) 0.052(3) 0.035(3) 0.011(3) 0.006(2) 0.007(3)
C18 0.044(3) 0.044(3) 0.036(3) 0.007(2) -0.001(2) 0.003(2)
N1 0.040(2) 0.034(2) 0.034(2) 0.0053(18) -0.0019(18) -0.0035(19)
N2 0.038(2) 0.035(2) 0.031(2) 0.0012(18) -0.0035(17) -0.0089(18)
N3 0.030(2) 0.029(2) 0.031(2) -0.0017(16) 0.0006(16) 0.0010(17)
N4 0.038(2) 0.030(2) 0.032(2) 0.0011(17) -0.0004(17) 0.0041(18)
O1 0.0390(18) 0.0337(18) 0.0358(18) 0.0077(15) 0.0022(14) -0.0017(15)
O2 0.0357(17) 0.0271(16) 0.0288(16) -0.0017(13) -0.0023(13) -0.0051(14)
C21 0.060(4) 0.045(3) 0.037(3) -0.024(2) 0.012(3) -0.021(3)
C22 0.068(4) 0.046(3) 0.043(3) -0.016(3) 0.015(3) -0.023(3)
C23 0.093(6) 0.058(4) 0.053(4) -0.014(3) 0.019(4) -0.031(4)
C24 0.066(5) 0.097(6) 0.059(4) -0.019(4) 0.011(3) -0.047(4)
C25 0.060(4) 0.074(5) 0.056(4) -0.014(3) 0.006(3) -0.024(4)
C26 0.046(3) 0.059(4) 0.043(3) -0.023(3) 0.006(2) -0.011(3)
C27 0.044(3) 0.059(4) 0.033(3) -0.018(3) 0.003(2) -0.007(3)
C28 0.040(3) 0.044(3) 0.030(3) -0.006(2) -0.012(2) 0.002(2)
C29 0.047(3) 0.044(3) 0.041(3) -0.006(2) -0.014(2) 0.005(3)
C30 0.059(4) 0.058(4) 0.058(4) -0.006(3) -0.022(3) 0.006(3)
C31 0.080(5) 0.048(4) 0.056(4) -0.003(3) -0.024(4) 0.015(3)
C32 0.091(5) 0.040(3) 0.052(4) 0.004(3) -0.029(4) 0.001(4)
C33 0.063(4) 0.041(3) 0.035(3) 0.000(2) -0.010(3) -0.004(3)
C34 0.097(5) 0.032(3) 0.037(3) -0.001(2) -0.006(3) 0.005(3)
C35 0.127(7) 0.056(4) 0.061(4) 0.006(4) 0.021(5) -0.011(5)
C36 0.124(8) 0.062(5) 0.094(6) 0.017(4) 0.036(6) -0.011(5)
C37 0.105(6) 0.068(5) 0.069(5) -0.002(4) 0.030(4) -0.030(5)
C38 0.086(5) 0.055(4) 0.048(4) 0.001(3) 0.005(3) -0.009(4)
N21 0.039(2) 0.044(3) 0.033(2) -0.0150(19) 0.0000(18) -0.006(2)
N22 0.041(2) 0.049(3) 0.043(3) -0.004(2) -0.007(2) 0.002(2)
N23 0.052(3) 0.036(2) 0.038(2) -0.0032(19) -0.012(2) 0.000(2)
N24 0.076(4) 0.051(3) 0.030(2) 0.002(2) 0.000(2) -0.018(3)
O21 0.043(2) 0.039(2) 0.048(2) -0.0079(17) 0.0157(16) -0.0085(17)
O22 0.0394(19) 0.0338(19) 0.0362(18) -0.0025(15) -0.0042(15) -0.0039(15)
C41 0.032(2) 0.024(2) 0.031(2) 0.0011(19) 0.0055(19) -0.0058(19)
C42 0.043(3) 0.033(3) 0.036(3) -0.007(2) 0.011(2) -0.005(2)
C43 0.043(3) 0.025(2) 0.048(3) -0.006(2) 0.018(2) -0.002(2)
C44 0.035(3) 0.027(2) 0.043(3) 0.001(2) 0.013(2) 0.003(2)
C45 0.030(2) 0.032(3) 0.034(2) 0.003(2) 0.0112(19) -0.003(2)
C46 0.028(2) 0.025(2) 0.029(2) 0.0018(18) 0.0072(18) -0.0061(19)
C47 0.029(2) 0.028(2) 0.026(2) 0.0007(18) 0.0010(18) 0.0032(19)
C48 0.031(2) 0.023(2) 0.034(2) -0.0021(19) 0.0048(19) -0.0042(19)
C49 0.035(3) 0.029(3) 0.041(3) 0.000(2) 0.006(2) -0.003(2)
C50 0.043(3) 0.030(3) 0.056(3) -0.004(2) 0.011(2) 0.002(2)
C51 0.046(3) 0.036(3) 0.071(4) -0.012(3) 0.012(3) 0.018(3)
C52 0.050(3) 0.039(3) 0.059(4) -0.021(3) 0.016(3) -0.001(3)
C53 0.044(3) 0.031(3) 0.049(3) -0.009(2) 0.015(2) -0.004(2)
C54 0.048(3) 0.030(3) 0.043(3) -0.007(2) 0.010(2) -0.007(2)
C55 0.070(4) 0.039(3) 0.044(3) -0.013(3) 0.017(3) -0.005(3)
C56 0.085(5) 0.046(3) 0.039(3) -0.010(3) 0.010(3) -0.008(3)
C57 0.076(4) 0.046(3) 0.040(3) -0.008(3) 0.003(3) -0.015(3)
C58 0.056(3) 0.043(3) 0.041(3) -0.007(2) 0.001(3) -0.008(3)
N41 0.033(2) 0.0232(19) 0.0275(19) -0.0030(15) 0.0053(15) -0.0047(16)
N42 0.034(2) 0.025(2) 0.034(2) -0.0054(16) 0.0032(16) 0.0000(17)
N43 0.040(2) 0.024(2) 0.035(2) -0.0021(17) 0.0125(17) -0.0020(17)
N44 0.049(3) 0.032(2) 0.037(2) -0.0084(18) 0.0098(19) -0.009(2)
O41 0.0356(18) 0.0377(19) 0.0312(17) -0.0020(15) 0.0018(14) 0.0031(15)
O42 0.0306(17) 0.0278(17) 0.0403(19) -0.0012(14) 0.0013(14) -0.0036(14)
C61 0.043(3) 0.027(2) 0.033(2) 0.005(2) 0.006(2) 0.003(2)
C62 0.055(3) 0.036(3) 0.035(3) 0.001(2) 0.011(2) -0.004(3)
C63 0.049(3) 0.027(3) 0.048(3) -0.001(2) 0.019(2) 0.003(2)
C64 0.035(3) 0.030(3) 0.055(3) 0.012(2) 0.015(2) 0.004(2)
C65 0.033(3) 0.036(3) 0.043(3) 0.009(2) 0.008(2) -0.001(2)
C66 0.031(2) 0.031(2) 0.034(2) 0.004(2) 0.0070(19) -0.002(2)
C67 0.028(2) 0.032(3) 0.031(2) 0.001(2) -0.0028(19) -0.005(2)
C68 0.039(3) 0.025(2) 0.024(2) 0.0039(18) 0.0008(19) -0.002(2)
C69 0.048(3) 0.032(3) 0.026(2) -0.001(2) 0.007(2) -0.002(2)
C70 0.054(3) 0.040(3) 0.053(3) -0.010(3) 0.000(3) 0.005(3)
C71 0.078(5) 0.052(4) 0.064(4) -0.021(3) 0.007(4) 0.017(3)
C72 0.095(5) 0.048(4) 0.047(4) -0.019(3) 0.015(3) 0.000(4)
C73 0.065(4) 0.038(3) 0.035(3) -0.011(2) 0.009(3) -0.008(3)
C74 0.072(4) 0.045(3) 0.036(3) -0.007(3) 0.006(3) -0.014(3)
C75 0.103(6) 0.065(4) 0.039(3) -0.018(3) 0.009(3) -0.020(4)
C76 0.123(7) 0.087(6) 0.037(4) -0.020(4) -0.008(4) -0.042(5)
C77 0.100(6) 0.081(5) 0.044(4) -0.014(4) -0.019(4) -0.016(5)
C78 0.084(5) 0.064(4) 0.037(3) -0.008(3) -0.011(3) -0.011(4)
N61 0.036(2) 0.028(2) 0.0236(18) -0.0045(15) 0.0044(15) -0.0002(17)
N62 0.038(2) 0.029(2) 0.030(2) -0.0034(16) -0.0011(17) -0.0049(18)
N63 0.049(2) 0.030(2) 0.029(2) -0.0025(17) 0.0082(18) -0.0040(19)
N64 0.072(3) 0.041(3) 0.030(2) -0.001(2) 0.001(2) -0.013(2)
O61 0.048(2) 0.039(2) 0.0322(18) -0.0063(15) -0.0032(15) 0.0047(17)
O62 0.0365(18) 0.0325(18) 0.0296(17) -0.0004(14) -0.0004(14) 0.0037(15)
O81 0.104(5) 0.235(9) 0.086(4) 0.051(5) 0.030(4) 0.092(5)
O82 0.188(8) 0.059(4) 0.277(11) -0.009(5) 0.125(8) 0.000(5)
O83 0.091(4) 0.236(9) 0.068(4) -0.016(5) 0.015(3) -0.026(5)
O84 0.069(3) 0.084(3) 0.054(3) -0.003(2) 0.008(2) 0.005(3)
Cl1 0.0544(9) 0.0480(8) 0.0653(10) -0.0095(7) 0.0031(7) 0.0026(7)
O85 0.301(14) 0.087(6) 0.309(14) 0.104(7) 0.126(11) 0.073(7)
O86 0.253(9) 0.075(4) 0.112(5) 0.015(4) 0.078(6) -0.045(5)
O87 0.282(12) 0.141(8) 0.292(13) -0.088(8) 0.218(11) -0.052(8)
O88 0.255(14) 0.331(18) 0.252(14) 0.065(13) -0.145(12) -0.130(13)
Cl2 0.166(3) 0.0694(14) 0.1025(18) 0.0070(13) 0.0495(18) 0.0000(15)
O89 0.72(5) 0.59(5) 0.47(4) -0.40(4) -0.13(4) 0.05(4)
O90 0.212(11) 0.194(10) 0.258(13) -0.003(9) -0.124(10) -0.042(9)
O91 0.35(2) 0.292(18) 0.326(19) 0.071(16) -0.193(17) 0.068(15)
O92 0.39(3) 0.85(6) 0.29(2) 0.31(3) -0.08(2) -0.28(3)
Cl3 0.202(4) 0.127(3) 0.149(3) -0.022(2) -0.072(3) 0.014(3)
C91 0.120(9) 0.156(12) 0.109(9) -0.009(8) 0.038(8) 0.041(9)
C92 0.35(3) 0.37(3) 0.143(13) 0.074(16) 0.084(16) 0.30(2)
N91 0.116(8) 0.151(10) 0.205(14) 0.001(10) -0.028(9) 0.021(7)
O101 0.096(4) 0.047(2) 0.061(3) 0.006(2) -0.011(3) -0.024(3)
O102 0.070(3) 0.105(4) 0.050(3) 0.026(3) -0.003(2) -0.001(3)

loop_
_atom_type_symbol
_atom_type_description
_atom_type_scat_dispersion_real
_atom_type_scat_dispersion_imag
_atom_type_scat_source
C C 0.0033 0.0016 'International Tables Vol C Tables 4.2.6.8 and 6.1.1.4'
H H 0.0000 0.0000 'International Tables Vol C Tables 4.2.6.8 and 6.1.1.4'
N N 0.0061 0.0033 'International Tables Vol C Tables 4.2.6.8 and 6.1.1.4'
O O 0.0106 0.0060 'International Tables Vol C Tables 4.2.6.8 and 6.1.1.4'
Cl Cl 0.1484 0.1585 'International Tables Vol C Tables 4.2.6.8 and 6.1.1.4'
Ni Ni 0.3393 1.1124 'International Tables Vol C Tables 4.2.6.8 and 6.1.1.4'

loop_
_geom_angle_atom_site_label_1
_geom_angle_atom_site_label_2
_geom_angle_atom_site_label_3
_geom_angle
_geom_angle_site_symmetry_1
_geom_angle_site_symmetry_3
N41 Ni1 N1 175.40(16) . .
N41 Ni1 O42 78.80(14) . .
N1 Ni1 O42 105.30(15) . .
N41 Ni1 O2 103.48(13) . .
N1 Ni1 O2 78.45(14) . .
O42 Ni1 O2 94.75(13) . .
N41 Ni1 O41 86.44(14) . .
N1 Ni1 O41 89.41(15) . .
O42 Ni1 O41 165.21(13) . .
O2 Ni1 O41 89.51(13) . .
N41 Ni1 O1 92.49(14) . .
N1 Ni1 O1 85.83(15) . .
O42 Ni1 O1 85.57(13) . .
O2 Ni1 O1 163.80(12) . .
O41 Ni1 O1 94.26(13) . .
N3 Ni2 N61 174.85(16) . .
N3 Ni2 O61 92.70(14) . .
N61 Ni2 O61 89.05(14) . .
N3 Ni2 O62 99.31(14) . .
N61 Ni2 O62 79.49(14) . .
O61 Ni2 O62 166.67(14) . .
N3 Ni2 N4 78.31(15) . .
N61 Ni2 N4 96.68(15) . .
O61 Ni2 N4 96.94(15) . .
O62 Ni2 N4 91.17(14) . .
N3 Ni2 O2 77.48(14) . .
N61 Ni2 O2 107.39(14) . .
O61 Ni2 O2 89.62(13) . .
O62 Ni2 O2 87.38(12) . .
N4 Ni2 O2 155.17(13) . .
N21 Ni3 N43 170.60(16) . .
N21 Ni3 O21 87.59(17) . .
N43 Ni3 O21 88.07(15) . .
N21 Ni3 O22 77.14(16) . .
N43 Ni3 O22 107.54(14) . .
O21 Ni3 O22 164.34(14) . .
N21 Ni3 N44 94.78(16) . .
N43 Ni3 N44 77.42(16) . .
O21 Ni3 N44 96.30(15) . .
O22 Ni3 N44 88.49(15) . .
N21 Ni3 N42 112.16(15) . .
N43 Ni3 N42 76.21(15) . .
O21 Ni3 N42 90.58(15) . .
O22 Ni3 N42 91.99(13) . .
N44 Ni3 N42 152.47(16) . .
N63 Ni4 N23 176.05(17) . .
N63 Ni4 N24 101.5(2) . .
N23 Ni4 N24 78.2(2) . .
N63 Ni4 N64 77.23(18) . .
N23 Ni4 N64 98.84(19) . .
N24 Ni4 N64 92.65(17) . .
N63 Ni4 O22 102.85(15) . .
N23 Ni4 O22 77.50(17) . .
N24 Ni4 O22 155.65(18) . .
N64 Ni4 O22 91.73(15) . .
N63 Ni4 N62 78.00(16) . .
N23 Ni4 N62 105.93(16) . .
N24 Ni4 N62 92.99(16) . .
N64 Ni4 N62 155.22(18) . .
O22 Ni4 N62 92.99(14) . .
O1 C1 C2 119.7(5) . .
O1 C1 C6 120.6(5) . .
C2 C1 C6 119.7(5) . .
C3 C2 C1 120.4(6) . .
C3 C2 H2 119.8 . .
C1 C2 H2 119.8 . .
C2 C3 C4 121.2(6) . .
C2 C3 H3 119.4 . .
C4 C3 H3 119.4 . .
C3 C4 C5 119.1(6) . .
C3 C4 H4 120.5 . .
C5 C4 H4 120.5 . .
C4 C5 C6 121.7(6) . .
C4 C5 H5 119.1 . .
C6 C5 H5 119.1 . .
C5 C6 C1 117.9(5) . .
C5 C6 C7 117.3(5) . .
C1 C6 C7 124.8(5) . .
N1 C7 C6 126.2(5) . .
N1 C7 H7 116.9 . .
C6 C7 H7 116.9 . .
O2 C8 N2 125.3(4) . .
O2 C8 C9 118.8(4) . .
N2 C8 C9 115.9(4) . .
N3 C9 C10 120.0(4) . .
N3 C9 C8 113.0(4) . .
C10 C9 C8 126.9(4) . .
C11 C10 C9 119.3(5) . .
C11 C10 H10 120.4 . .
C9 C10 H10 120.4 . .
C10 C11 C12 120.2(4) . .
C10 C11 H11 119.9 . .
C12 C11 H11 119.9 . .
C11 C12 C13 118.2(5) . .
C11 C12 H12 120.9 . .
C13 C12 H12 120.9 . .
N3 C13 C12 121.2(4) . .
N3 C13 C14 113.5(4) . .
C12 C13 C14 125.3(4) . .
N4 C14 C15 122.5(5) . .
N4 C14 C13 114.8(4) . .
C15 C14 C13 122.7(4) . .
C14 C15 C16 119.0(5) . .
C14 C15 H15 120.5 . .
C16 C15 H15 120.5 . .
C17 C16 C15 118.2(5) . .
C17 C16 H16 120.9 . .
C15 C16 H16 120.9 . .
C16 C17 C18 118.9(5) . .
C16 C17 H17 120.6 . .
C18 C17 H17 120.6 . .
N4 C18 C17 123.2(5) . .
N4 C18 H18 118.4 . .
C17 C18 H18 118.4 . .
C7 N1 N2 114.5(4) . .
C7 N1 Ni1 130.1(4) . .
N2 N1 Ni1 115.0(3) . .
C8 N2 N1 111.4(4) . .
C13 N3 C9 121.1(4) . .
C13 N3 Ni2 119.6(3) . .
C9 N3 Ni2 119.2(3) . .
C18 N4 C14 118.2(4) . .
C18 N4 Ni2 128.0(3) . .
C14 N4 Ni2 113.5(3) . .
C1 O1 Ni1 129.1(3) . .
C8 O2 Ni1 109.8(3) . .
C8 O2 Ni2 111.2(3) . .
Ni1 O2 Ni2 138.93(15) . .
O21 C21 C26 123.8(5) . .
O21 C21 C22 118.6(6) . .
C26 C21 C22 117.6(5) . .
C23 C22 C21 121.4(7) . .
C23 C22 H22 119.3 . .
C21 C22 H22 119.3 . .
C22 C23 C24 120.8(7) . .
C22 C23 H23 119.6 . .
C24 C23 H23 119.6 . .
C25 C24 C23 119.1(6) . .
C25 C24 H24 120.5 . .
C23 C24 H24 120.5 . .
C24 C25 C26 122.1(7) . .
C24 C25 H25 119.0 . .
C26 C25 H25 119.0 . .
C21 C26 C27 124.3(5) . .
C21 C26 C25 119.1(6) . .
C27 C26 C25 116.5(6) . .
N21 C27 C26 126.1(5) . .
N21 C27 H27 117.0 . .
C26 C27 H27 117.0 . .
N22 C28 O22 126.0(5) . .
N22 C28 C29 117.5(5) . .
O22 C28 C29 116.6(5) . .
N23 C29 C30 120.5(6) . .
N23 C29 C28 113.5(5) . .
C30 C29 C28 125.9(6) . .
C31 C30 C29 118.4(7) . .
C31 C30 H30 120.8 . .
C29 C30 H30 120.8 . .
C32 C31 C30 119.3(6) . .
C32 C31 H31 120.3 . .
C30 C31 H31 120.3 . .
C31 C32 C33 119.6(6) . .
C31 C32 H32 120.2 . .
C33 C32 H32 120.2 . .
N23 C33 C32 121.2(6) . .
N23 C33 C34 113.9(5) . .
C32 C33 C34 124.8(6) . .
C35 C34 N24 120.0(7) . .
C35 C34 C33 125.8(7) . .
N24 C34 C33 114.3(5) . .
C36 C35 C34 119.5(8) . .
C36 C35 H35 120.3 . .
C34 C35 H35 120.3 . .
C37 C36 C35 120.6(8) . .
C37 C36 H36 119.7 . .
C35 C36 H36 119.7 . .
C36 C37 C38 119.7(8) . .
C36 C37 H37 120.1 . .
C38 C37 H37 120.1 . .
N24 C38 C37 121.5(7) . .
N24 C38 H38 119.2 . .
C37 C38 H38 119.2 . .
C27 N21 N22 115.4(5) . .
C27 N21 Ni3 126.7(4) . .
N22 N21 Ni3 117.1(3) . .
C28 N22 N21 110.7(4) . .
C29 N23 C33 121.0(5) . .
C29 N23 Ni4 118.8(4) . .
C33 N23 Ni4 120.0(4) . .
C38 N24 C34 118.7(5) . .
C38 N24 Ni4 127.7(5) . .
C34 N24 Ni4 113.6(4) . .
C21 O21 Ni3 127.9(4) . .
C28 O22 Ni4 113.5(3) . .
C28 O22 Ni3 108.7(3) . .
Ni4 O22 Ni3 137.72(17) . .
O41 C41 C42 120.1(4) . .
O41 C41 C46 120.3(4) . .
C42 C41 C46 119.6(4) . .
C43 C42 C41 120.4(5) . .
C43 C42 H42 119.8 . .
C41 C42 H42 119.8 . .
C42 C43 C44 120.8(5) . .
C42 C43 H43 119.6 . .
C44 C43 H43 119.6 . .
C43 C44 C45 119.7(5) . .
C43 C44 H44 120.2 . .
C45 C44 H44 120.2 . .
C44 C45 C46 121.7(5) . .
C44 C45 H45 119.2 . .
C46 C45 H45 119.2 . .
C45 C46 C41 117.7(4) . .
C45 C46 C47 117.4(4) . .
C41 C46 C47 124.9(4) . .
N41 C47 C46 126.1(4) . .
N41 C47 H47 116.9 . .
C46 C47 H47 116.9 . .
O42 C48 N42 125.6(4) . .
O42 C48 C49 120.4(4) . .
N42 C48 C49 113.9(4) . .
N43 C49 C50 121.2(5) . .
N43 C49 C48 114.3(4) . .
C50 C49 C48 124.6(5) . .
C49 C50 C51 118.4(5) . .
C49 C50 H50 120.8 . .
C51 C50 H50 120.8 . .
C52 C51 C50 119.6(5) . .
C52 C51 H51 120.2 . .
C50 C51 H51 120.2 . .
C51 C52 C53 119.4(5) . .
C51 C52 H52 120.3 . .
C53 C52 H52 120.3 . .
N43 C53 C52 120.2(5) . .
N43 C53 C54 114.0(4) . .
C52 C53 C54 125.8(5) . .
N44 C54 C55 121.3(5) . .
N44 C54 C53 115.2(4) . .
C55 C54 C53 123.5(5) . .
C56 C55 C54 119.3(6) . .
C56 C55 H55 120.4 . .
C54 C55 H55 120.4 . .
C55 C56 C57 119.9(5) . .
C55 C56 H56 120.0 . .
C57 C56 H56 120.0 . .
C56 C57 C58 117.2(6) . .
C56 C57 H57 121.4 . .
C58 C57 H57 121.4 . .
N44 C58 C57 123.4(6) . .
N44 C58 H58 118.3 . .
C57 C58 H58 118.3 . .
C47 N41 N42 116.2(4) . .
C47 N41 Ni1 129.8(3) . .
N42 N41 Ni1 113.9(3) . .
C48 N42 N41 110.4(4) . .
C48 N42 Ni3 115.1(3) . .
N41 N42 Ni3 134.5(3) . .
C53 N43 C49 121.3(4) . .
C53 N43 Ni3 118.4(3) . .
C49 N43 Ni3 118.8(3) . .
C58 N44 C54 118.9(5) . .
C58 N44 Ni3 127.2(4) . .
C54 N44 Ni3 113.7(3) . .
C41 O41 Ni1 126.3(3) . .
C48 O42 Ni1 109.8(3) . .
O61 C61 C62 119.5(4) . .
O61 C61 C66 121.5(4) . .
C62 C61 C66 119.0(5) . .
C61 C62 C63 120.9(5) . .
C61 C62 H62 119.5 . .
C63 C62 H62 119.5 . .
C62 C63 C64 121.1(5) . .
C62 C63 H63 119.5 . .
C64 C63 H63 119.5 . .
C65 C64 C63 118.1(5) . .
C65 C64 H64 121.0 . .
C63 C64 H64 121.0 . .
C64 C65 C66 122.4(5) . .
C64 C65 H65 118.8 . .
C66 C65 H65 118.8 . .
C65 C66 C61 118.5(4) . .
C65 C66 C67 116.5(4) . .
C61 C66 C67 125.0(4) . .
N61 C67 C66 126.3(4) . .
N61 C67 H67 116.9 . .
C66 C67 H67 116.9 . .
O62 C68 N62 126.3(4) . .
O62 C68 C69 118.5(4) . .
N62 C68 C69 115.3(4) . .
N63 C69 C70 120.6(5) . .
N63 C69 C68 114.7(4) . .
C70 C69 C68 124.7(5) . .
C69 C70 C71 118.5(5) . .
C69 C70 H70 120.8 . .
C71 C70 H70 120.8 . .
C72 C71 C70 120.0(6) . .
C72 C71 H71 120.0 . .
C70 C71 H71 120.0 . .
C71 C72 C73 119.0(5) . .
C71 C72 H72 120.5 . .
C73 C72 H72 120.5 . .
N63 C73 C72 120.1(5) . .
N63 C73 C74 114.0(5) . .
C72 C73 C74 125.8(5) . .
N64 C74 C75 121.4(6) . .
N64 C74 C73 114.2(5) . .
C75 C74 C73 124.4(6) . .
C74 C75 C76 118.3(8) . .
C74 C75 H75 120.9 . .
C76 C75 H75 120.9 . .
C77 C76 C75 120.1(7) . .
C77 C76 H76 120.0 . .
C75 C76 H76 120.0 . .
C76 C77 C78 119.3(7) . .
C76 C77 H77 120.3 . .
C78 C77 H77 120.3 . .
N64 C78 C77 122.1(7) . .
N64 C78 H78 118.9 . .
C77 C78 H78 118.9 . .
C67 N61 N62 117.3(4) . .
C67 N61 Ni2 127.3(3) . .
N62 N61 Ni2 114.9(3) . .
C68 N62 N61 110.0(4) . .
C68 N62 Ni4 113.4(3) . .
N61 N62 Ni4 135.7(3) . .
C73 N63 C69 121.6(5) . .
C73 N63 Ni4 120.0(4) . .
C69 N63 Ni4 118.4(3) . .
C78 N64 C74 118.8(5) . .
C78 N64 Ni4 126.7(4) . .
C74 N64 Ni4 114.5(4) . .
C61 O61 Ni2 128.0(3) . .
C68 O62 Ni2 109.3(3) . .
O81 Cl1 O83 107.7(5) . .
O81 Cl1 O82 112.9(6) . .
O83 Cl1 O82 100.5(6) . .
O81 Cl1 O84 113.1(4) . .
O83 Cl1 O84 109.9(3) . .
O82 Cl1 O84 111.9(4) . .
O85 Cl2 O87 110.4(8) . .
O85 Cl2 O86 112.9(6) . .
O87 Cl2 O86 107.3(5) . .
O85 Cl2 O88 106.8(8) . .
O87 Cl2 O88 105.7(9) . .
O86 Cl2 O88 113.3(7) . .
O89 Cl3 O91 111.9(14) . .
O89 Cl3 O90 108.7(13) . .
O91 Cl3 O90 109.6(9) . .
O89 Cl3 O92 111.4(16) . .
O91 Cl3 O92 103.2(13) . .
O90 Cl3 O92 112.0(10) . .
N91 C91 C92 176.3(19) . .
H101 O101 H102 107.3(9) . .
H103 O102 H104 107.0(9) . .

loop_
_geom_bond_atom_site_label_1
_geom_bond_atom_site_label_2
_geom_bond_distance
_geom_bond_site_symmetry_2
Ni1 N41 2.013(4) .
Ni1 N1 2.015(4) .
Ni1 O42 2.053(3) .
Ni1 O2 2.073(3) .
Ni1 O41 2.093(3) .
Ni1 O1 2.096(3) .
Ni2 N3 1.986(4) .
Ni2 N61 1.996(4) .
Ni2 O61 2.046(3) .
Ni2 O62 2.047(3) .
Ni2 N4 2.120(4) .
Ni2 O2 2.204(3) .
Ni3 N21 2.015(4) .
Ni3 N43 2.030(4) .
Ni3 O21 2.047(4) .
Ni3 O22 2.137(3) .
Ni3 N44 2.141(4) .
Ni3 N42 2.160(4) .
Ni4 N63 2.001(4) .
Ni4 N23 2.002(5) .
Ni4 N24 2.101(5) .
Ni4 N64 2.122(4) .
Ni4 O22 2.130(3) .
Ni4 N62 2.139(4) .
C1 O1 1.377(6) .
C1 C2 1.406(8) .
C1 C6 1.407(8) .
C2 C3 1.355(8) .
C2 H2 0.9500 .
C3 C4 1.382(10) .
C3 H3 0.9500 .
C4 C5 1.383(9) .
C4 H4 0.9500 .
C5 C6 1.397(8) .
C5 H5 0.9500 .
C6 C7 1.448(8) .
C7 N1 1.284(6) .
C7 H7 0.9500 .
C8 O2 1.289(5) .
C8 N2 1.324(6) .
C8 C9 1.477(7) .
C9 N3 1.353(6) .
C9 C10 1.389(6) .
C10 C11 1.377(7) .
C10 H10 0.9500 .
C11 C12 1.385(7) .
C11 H11 0.9500 .
C12 C13 1.394(6) .
C12 H12 0.9500 .
C13 N3 1.332(6) .
C13 C14 1.494(7) .
C14 N4 1.353(6) .
C14 C15 1.374(7) .
C15 C16 1.400(8) .
C15 H15 0.9500 .
C16 C17 1.384(8) .
C16 H16 0.9500 .
C17 C18 1.387(8) .
C17 H17 0.9500 .
C18 N4 1.321(6) .
C18 H18 0.9500 .
N1 N2 1.390(6) .
C21 O21 1.318(6) .
C21 C26 1.388(8) .
C21 C22 1.429(8) .
C22 C23 1.356(9) .
C22 H22 0.9500 .
C23 C24 1.400(11) .
C23 H23 0.9500 .
C24 C25 1.339(10) .
C24 H24 0.9500 .
C25 C26 1.429(8) .
C25 H25 0.9500 .
C26 C27 1.425(9) .
C27 N21 1.298(7) .
C27 H27 0.9500 .
C28 N22 1.311(7) .
C28 O22 1.313(6) .
C28 C29 1.469(8) .
C29 N23 1.333(7) .
C29 C30 1.409(8) .
C30 C31 1.396(9) .
C30 H30 0.9500 .
C31 C32 1.371(10) .
C31 H31 0.9500 .
C32 C33 1.381(9) .
C32 H32 0.9500 .
C33 N23 1.335(7) .
C33 C34 1.469(9) .
C34 C35 1.373(9) .
C34 N24 1.403(8) .
C35 C36 1.364(12) .
C35 H35 0.9500 .
C36 C37 1.336(12) .
C36 H36 0.9500 .
C37 C38 1.394(9) .
C37 H37 0.9500 .
C38 N24 1.317(8) .
C38 H38 0.9500 .
N21 N22 1.404(6) .
C41 O41 1.381(5) .
C41 C42 1.396(7) .
C41 C46 1.412(6) .
C42 C43 1.365(7) .
C42 H42 0.9500 .
C43 C44 1.370(7) .
C43 H43 0.9500 .
C44 C45 1.375(7) .
C44 H44 0.9500 .
C45 C46 1.392(6) .
C45 H45 0.9500 .
C46 C47 1.428(6) .
C47 N41 1.277(6) .
C47 H47 0.9500 .
C48 O42 1.271(5) .
C48 N42 1.339(6) .
C48 C49 1.490(7) .
C49 N43 1.342(6) .
C49 C50 1.361(7) .
C50 C51 1.395(7) .
C50 H50 0.9500 .
C51 C52 1.374(8) .
C51 H51 0.9500 .
C52 C53 1.375(8) .
C52 H52 0.9500 .
C53 N43 1.332(6) .
C53 C54 1.486(8) .
C54 N44 1.352(7) .
C54 C55 1.392(7) .
C55 C56 1.376(9) .
C55 H55 0.9500 .
C56 C57 1.392(9) .
C56 H56 0.9500 .
C57 C58 1.396(8) .
C57 H57 0.9500 .
C58 N44 1.330(7) .
C58 H58 0.9500 .
N41 N42 1.394(5) .
C61 O61 1.341(6) .
C61 C62 1.391(7) .
C61 C66 1.416(7) .
C62 C63 1.391(7) .
C62 H62 0.9500 .
C63 C64 1.396(8) .
C63 H63 0.9500 .
C64 C65 1.381(7) .
C64 H64 0.9500 .
C65 C66 1.412(7) .
C65 H65 0.9500 .
C66 C67 1.448(7) .
C67 N61 1.288(6) .
C67 H67 0.9500 .
C68 O62 1.272(5) .
C68 N62 1.341(6) .
C68 C69 1.471(6) .
C69 N63 1.346(6) .
C69 C70 1.381(7) .
C70 C71 1.389(8) .
C70 H70 0.9500 .
C71 C72 1.374(9) .
C71 H71 0.9500 .
C72 C73 1.397(9) .
C72 H72 0.9500 .
C73 N63 1.327(6) .
C73 C74 1.479(8) .
C74 N64 1.356(8) .
C74 C75 1.382(8) .
C75 C76 1.402(11) .
C75 H75 0.9500 .
C76 C77 1.346(11) .
C76 H76 0.9500 .
C77 C78 1.379(9) .
C77 H77 0.9500 .
C78 N64 1.345(8) .
C78 H78 0.9500 .
N61 N62 1.392(5) .
O81 Cl1 1.358(5) .
O82 Cl1 1.425(6) .
O83 Cl1 1.413(6) .
O84 Cl1 1.428(5) .
O85 Cl2 1.344(7) .
O86 Cl2 1.403(6) .
O87 Cl2 1.374(8) .
O88 Cl2 1.467(9) .
O89 Cl3 1.329(13) .
O90 Cl3 1.424(8) .
O91 Cl3 1.362(10) .
O92 Cl3 1.433(12) .
C91 N91 1.188(15) .
C91 C92 1.37(2) .
O101 H101 0.840(5) .
O101 H102 0.840(5) .
O102 H103 0.840(5) .
O102 H104 0.840(5) .

loop_
_geom_hbond_atom_site_label_D
_geom_hbond_atom_site_label_H
_geom_hbond_atom_site_label_A
_geom_hbond_distance_DH
_geom_hbond_distance_HA
_geom_hbond_distance_DA
_geom_hbond_angle_DHA
_geom_hbond_site_symmetry_A
O101 H101 O1 0.840(5) 1.713(11) 2.540(5) 168(5) .
O101 H102 O21 0.840(5) 1.838(13) 2.652(6) 163(5) .
O102 H103 O61 0.840(5) 1.91(5) 2.652(5) 148(9) 2_646
